data_1560930
loop_
_publ_author_name
'Cramer, Alisha J.'
'Cole, Jacqueline M.'

_publ_section_title
;
 Host-guest prospects of neodymium and gadolinium ultraphosphate
 frameworks for nuclear waste storage: Multi-temperature topological
 analysis of nanoporous cages in RP5O14
;
_journal_name_full 'Journal of Solid State Chemistry'
_journal_page_first 250
_journal_page_last 257
_journal_paper_doi 10.1016/j.jssc.2018.07.020
_journal_volume 266
_journal_year 2018
_chemical_formula_sum 'Gd O14 P5'
_chemical_formula_weight 536.10
_space_group_IT_number 14
_space_group_name_Hall '-P 2ybc'
_space_group_name_H-M_alt 'P 1 21/c 1'
_symmetry_cell_setting monoclinic
_symmetry_space_group_name_H-M 'P 1 21/c 1'
_atom_sites_solution_hydrogens none
_atom_sites_solution_primary direct
_atom_sites_solution_secondary difmap
_audit_creation_method SHELXL-97
_cell_angle_alpha 90.00
_cell_angle_beta 90.00(3)
_cell_angle_gamma 90.00
_cell_formula_units_Z 4
_cell_length_a 8.7510(18)
_cell_length_b 8.8940(18)
_cell_length_c 12.837(3)
_cell_measurement_reflns_used 512
_cell_measurement_temperature 480(2)
_cell_measurement_theta_max 28.28
_cell_measurement_theta_min 2.0
_cell_volume 999.1(4)
_computing_cell_refinement
;
Rigaku CrystalClear-SM Expert 2.0
;
_computing_data_collection 'Rigaku CrystalClear-SM Expert 2.0'
_computing_data_reduction
;
Rigaku CrystalClear-SM Expert 2.0
;
_computing_molecular_graphics
;
SHELXTL-PLUS (Sheldrick, 1995)
;
_computing_publication_material 'SHELXL-97 (Sheldrick, 1997)'
_computing_structure_refinement 'SHELXL-97 (Sheldrick, 1997)'
_computing_structure_solution 'SHELXS-97 (Sheldrick, 1990)'
_diffrn_ambient_temperature 480(2)
_diffrn_measured_fraction_theta_full 0.812
_diffrn_measured_fraction_theta_max 0.812
_diffrn_measurement_device_type 'Rigaku Saturn 724+ CCD'
_diffrn_measurement_method '\w scans'
_diffrn_radiation_monochromator graphite
_diffrn_radiation_source 'fine-focus sealed tube'
_diffrn_radiation_type MoK\a
_diffrn_radiation_wavelength 0.71073
_diffrn_reflns_av_R_equivalents 0.0422
_diffrn_reflns_av_sigmaI/netI 0.0232
_diffrn_reflns_limit_h_max 11
_diffrn_reflns_limit_h_min -6
_diffrn_reflns_limit_k_max 6
_diffrn_reflns_limit_k_min -12
_diffrn_reflns_limit_l_max 15
_diffrn_reflns_limit_l_min -17
_diffrn_reflns_number 3961
_diffrn_reflns_theta_full 30.92
_diffrn_reflns_theta_max 30.92
_diffrn_reflns_theta_min 1.59
_diffrn_standards_decay_% 0
_diffrn_standards_interval_count 0
_diffrn_standards_interval_time 0
_diffrn_standards_number 0
_exptl_absorpt_coefficient_mu 7.529
_exptl_absorpt_correction_T_max 0.105
_exptl_absorpt_correction_T_min 0.069
_exptl_absorpt_correction_type empirical
_exptl_absorpt_process_details
;
T. Higashi, ABSCOR, empirical absorption correction
;
_exptl_crystal_colour colourless
_exptl_crystal_density_diffrn 3.564
_exptl_crystal_density_method 'not measured'
_exptl_crystal_description block
_exptl_crystal_F_000 1004
_exptl_crystal_size_max 0.4
_exptl_crystal_size_mid 0.4
_exptl_crystal_size_min 0.3
_refine_diff_density_max 1.488
_refine_diff_density_min -1.349
_refine_diff_density_rms 0.226
_refine_ls_extinction_coef 0.0136(8)
_refine_ls_extinction_expression Fc^*^=kFc[1+0.001xFc^2^\l^3^/sin(2\q)]^-1/4^
_refine_ls_extinction_method SHELXL
_refine_ls_goodness_of_fit_ref 1.065
_refine_ls_hydrogen_treatment none
_refine_ls_matrix_type full
_refine_ls_number_parameters 183
_refine_ls_number_reflns 2575
_refine_ls_number_restraints 0
_refine_ls_restrained_S_all 1.065
_refine_ls_R_factor_all 0.0317
_refine_ls_R_factor_gt 0.0311
_refine_ls_shift/su_max 0.000
_refine_ls_shift/su_mean 0.000
_refine_ls_structure_factor_coef Fsqd
_refine_ls_weighting_details 'calc w=1/[\s^2^(Fo^2^)+(0.0625P)^2^+1.0284P] where P=(Fo^2^+2Fc^2^)/3'
_refine_ls_weighting_scheme calc
_refine_ls_wR_factor_gt 0.0847
_refine_ls_wR_factor_ref 0.0856
_reflns_number_gt 2499
_reflns_number_total 2575
_reflns_threshold_expression >2sigma(I)
_cod_data_source_file 2gd480i2-2bmono.cif
_cod_data_source_block 2gd480i2-2b
_cod_original_sg_symbol_H-M P2(1)/c
_cod_database_code 1560930

loop_
_symmetry_equiv_pos_as_xyz
'x, y, z'
'-x, y+1/2, -z+1/2'
'-x, -y, -z'
'x, -y-1/2, z-1/2'

loop_
_atom_site_label
_atom_site_type_symbol
_atom_site_fract_x
_atom_site_fract_y
_atom_site_fract_z
_atom_site_U_iso_or_equiv
_atom_site_adp_type
_atom_site_occupancy
_atom_site_symmetry_multiplicity
_atom_site_calc_flag
_atom_site_refinement_flags
_atom_site_disorder_assembly
_atom_site_disorder_group
Gd1 Gd 0.223011(19) 0.189830(18) -0.00021(3) 0.01018(11) Uani 1 1 d . . .
P1 P -0.2630(4) 0.45138(17) 0.16498(12) 0.0116(6) Uani 1 1 d . . .
P2 P -0.2635(4) 0.45077(17) -0.16491(12) 0.0102(5) Uani 1 1 d . . .
P3 P -0.18525(11) 0.24484(10) -0.00002(16) 0.01081(18) Uani 1 1 d . . .
P4 P 0.0022(4) -0.0024(3) -0.20195(8) 0.01153(19) Uani 1 1 d . . .
P5 P -0.4986(4) 0.5007(3) -0.32760(8) 0.01060(19) Uani 1 1 d . . .
O1 O -0.2854(11) 0.3133(4) 0.0921(4) 0.0187(13) Uani 1 1 d . . .
O2 O -0.2844(12) 0.3093(5) -0.0966(4) 0.0210(13) Uani 1 1 d . . .
O3 O -0.0312(4) 0.3115(3) -0.0026(4) 0.0193(7) Uani 1 1 d . . .
O4 O 0.0892(10) 0.1159(6) -0.1451(4) 0.0239(14) Uani 1 1 d . . .
O5 O 0.2670(11) 0.3974(5) -0.1149(4) 0.0249(13) Uani 1 1 d . . .
O6 O -0.3853(11) 0.4147(7) -0.2507(4) 0.0259(16) Uani 1 1 d . . .
O7 O -0.1032(10) 0.4139(8) 0.2166(5) 0.0281(15) Uani 1 1 d . . .
O8 O 0.4128(8) 0.1164(6) -0.1166(5) 0.0281(14) Uani 1 1 d . . .
O9 O -0.3888(9) 0.0803(7) -0.2560(4) 0.0208(14) Uani 1 1 d . . .
O10 O 0.4239(7) 0.1208(6) 0.1181(3) 0.0132(10) Uani 1 1 d . . .
O11 O 0.2775(11) 0.4110(5) 0.1119(4) 0.0222(12) Uani 1 1 d . . .
O12 O 0.2095(4) -0.0824(4) 0.0003(4) 0.0243(7) Uani 1 1 d . . .
O13 O 0.0861(8) 0.1176(6) 0.1516(3) 0.0191(12) Uani 1 1 d . . .
O14 O -0.1151(8) 0.4138(6) -0.2224(5) 0.0221(14) Uani 1 1 d . . .

loop_
_atom_site_aniso_label
_atom_site_aniso_U_11
_atom_site_aniso_U_22
_atom_site_aniso_U_33
_atom_site_aniso_U_23
_atom_site_aniso_U_13
_atom_site_aniso_U_12
Gd1 0.00884(15) 0.00974(13) 0.01196(14) 0.00016(11) -0.0005(7) 0.00004(5)
P1 0.0116(16) 0.0098(6) 0.0134(7) -0.0007(5) 0.0024(11) 0.0026(8)
P2 0.0081(14) 0.0122(6) 0.0102(6) -0.0005(5) 0.0008(9) -0.0018(7)
P3 0.0110(4) 0.0090(4) 0.0124(4) 0.0059(7) 0.0013(11) 0.0005(3)
P4 0.0092(4) 0.0143(4) 0.0111(4) -0.0020(8) 0.0013(11) 0.0002(3)
P5 0.0076(4) 0.0126(4) 0.0117(4) 0.0022(8) -0.0044(12) 0.0002(3)
O1 0.015(3) 0.021(2) 0.020(2) -0.0063(16) 0.003(3) -0.021(3)
O2 0.021(3) 0.032(3) 0.0105(19) 0.0071(15) -0.006(3) 0.011(3)
O3 0.0113(15) 0.0187(14) 0.0280(17) 0.0150(18) 0.013(3) 0.0020(9)
O4 0.029(4) 0.021(2) 0.022(2) -0.001(2) -0.009(3) -0.007(3)
O5 0.031(4) 0.0089(17) 0.035(2) 0.0080(18) 0.008(3) -0.001(2)
O6 0.038(4) 0.017(2) 0.022(3) 0.0000(19) -0.015(3) -0.007(3)
O7 0.020(3) 0.038(3) 0.026(3) -0.011(3) -0.003(3) 0.011(3)
O8 0.017(3) 0.023(2) 0.044(3) -0.007(2) 0.020(3) 0.003(2)
O9 0.023(3) 0.017(2) 0.023(2) -0.0032(18) 0.019(3) -0.009(2)
O10 0.011(2) 0.018(2) 0.0106(18) 0.0011(15) -0.0011(18) 0.0015(19)
O11 0.027(3) 0.0145(18) 0.025(2) -0.0063(17) -0.001(3) -0.004(2)
O12 0.0274(17) 0.0094(13) 0.0360(19) 0.010(2) 0.000(5) 0.0000(11)
O13 0.014(3) 0.028(2) 0.015(2) 0.0094(19) 0.007(2) 0.000(2)
O14 0.014(3) 0.010(2) 0.043(3) 0.011(2) 0.021(3) 0.003(2)

loop_
_atom_type_symbol
_atom_type_description
_atom_type_scat_dispersion_real
_atom_type_scat_dispersion_imag
_atom_type_scat_source
O O 0.0106 0.0060 'International Tables Vol C Tables 4.2.6.8 and 6.1.1.4'
P P 0.1023 0.0942 'International Tables Vol C Tables 4.2.6.8 and 6.1.1.4'
Gd Gd -0.1653 3.9035 'International Tables Vol C Tables 4.2.6.8 and 6.1.1.4'

loop_
_geom_angle_atom_site_label_1
_geom_angle_atom_site_label_2
_geom_angle_atom_site_label_3
_geom_angle
_geom_angle_site_symmetry_1
_geom_angle_site_symmetry_3
O4 Gd1 O8 76.3(3) . .
O4 Gd1 O13 109.27(12) . .
O8 Gd1 O13 144.2(2) . .
O4 Gd1 O5 78.7(2) . .
O8 Gd1 O5 72.9(2) . .
O13 Gd1 O5 142.6(2) . .
O4 Gd1 O10 144.4(2) . .
O8 Gd1 O10 79.14(13) . .
O13 Gd1 O10 77.39(19) . .
O5 Gd1 O10 117.9(3) . .
O4 Gd1 O12 72.02(19) . .
O8 Gd1 O12 75.91(18) . .
O13 Gd1 O12 72.73(19) . .
O5 Gd1 O12 141.30(18) . .
O10 Gd1 O12 77.21(16) . .
O4 Gd1 O3 69.9(2) . .
O8 Gd1 O3 139.2(2) . .
O13 Gd1 O3 71.02(18) . .
O5 Gd1 O3 78.4(2) . .
O10 Gd1 O3 141.04(18) . .
O12 Gd1 O3 113.14(10) . .
O4 Gd1 O11 142.6(2) . .
O8 Gd1 O11 117.2(3) . .
O13 Gd1 O11 80.5(2) . .
O5 Gd1 O11 73.40(15) . .
O10 Gd1 O11 72.3(2) . .
O12 Gd1 O11 143.02(16) . .
O3 Gd1 O11 80.4(2) . .
O5 P1 O9 115.9(4) 3_565 4_566
O5 P1 O1 116.7(3) 3_565 .
O9 P1 O1 99.4(4) 4_566 .
O5 P1 O7 113.0(5) 3_565 .
O9 P1 O7 108.7(4) 4_566 .
O1 P1 O7 101.4(4) . .
O11 P2 O14 119.6(5) 3_565 .
O11 P2 O2 115.2(3) 3_565 .
O14 P2 O2 101.5(4) . .
O11 P2 O6 117.3(5) 3_565 .
O14 P2 O6 101.2(4) . .
O2 P2 O6 98.8(4) . .
O12 P3 O3 122.10(18) 3 .
O12 P3 O1 107.5(3) 3 .
O3 P3 O1 111.5(3) . .
O12 P3 O2 105.7(3) 3 .
O3 P3 O2 109.3(4) . .
O1 P3 O2 97.9(2) . .
O13 P4 O4 123.9(2) 3 .
O13 P4 O14 106.1(3) 3 2_544
O4 P4 O14 108.5(4) . 2_544
O13 P4 O7 109.5(4) 3 4_565
O4 P4 O7 105.5(4) . 4_565
O14 P4 O7 101.0(2) 2_544 4_565
O10 P5 O8 121.8(2) 4_465 2_554
O10 P5 O6 103.3(3) 4_465 .
O8 P5 O6 108.8(4) 2_554 .
O10 P5 O9 111.1(4) 4_465 2_454
O8 P5 O9 109.3(4) 2_554 2_454
O6 P5 O9 100.2(2) . 2_454
P1 O1 P3 132.7(5) . .
P2 O2 P3 131.3(6) . .
P3 O3 Gd1 130.26(15) . .
P4 O4 Gd1 149.4(3) . .
P1 O5 Gd1 163.3(4) 3_565 .
P2 O6 P5 139.5(4) . .
P1 O7 P4 132.8(5) . 4_566
P5 O8 Gd1 151.5(4) 2_544 .
P1 O9 P5 143.1(4) 4_565 2_444
P5 O10 Gd1 146.5(3) 4_666 .
P2 O11 Gd1 162.4(6) 3_565 .
P3 O12 Gd1 174.4(2) 3 .
P4 O13 Gd1 146.4(3) 3 .
P2 O14 P4 136.8(4) . 2_554

loop_
_geom_bond_atom_site_label_1
_geom_bond_atom_site_label_2
_geom_bond_distance
_geom_bond_site_symmetry_2
Gd1 O4 2.294(6) .
Gd1 O8 2.328(6) .
Gd1 O13 2.376(5) .
Gd1 O5 2.393(5) .
Gd1 O10 2.403(5) .
Gd1 O12 2.424(4) .
Gd1 O3 2.475(3) .
Gd1 O11 2.484(5) .
P1 O5 1.491(4) 3_565
P1 O9 1.523(7) 4_566
P1 O1 1.556(4) .
P1 O7 1.583(9) .
P2 O11 1.410(5) 3_565
P2 O14 1.529(7) .
P2 O2 1.545(5) .
P2 O6 1.566(7) .
P3 O12 1.460(3) 3
P3 O3 1.473(3) .
P3 O1 1.593(7) .
P3 O2 1.618(6) .
P4 O13 1.437(6) 3
P4 O4 1.490(6) .
P4 O14 1.573(6) 2_544
P4 O7 1.602(8) 4_565
P5 O10 1.454(5) 4_465
P5 O8 1.462(6) 2_554
P5 O6 1.595(8) .
P5 O9 1.620(7) 2_454
O5 P1 1.491(4) 3_565
O7 P4 1.602(8) 4_566
O8 P5 1.462(6) 2_544
O9 P1 1.523(7) 4_565
O9 P5 1.620(7) 2_444
O10 P5 1.454(5) 4_666
O11 P2 1.410(5) 3_565
O12 P3 1.460(3) 3
O13 P4 1.437(6) 3
O14 P4 1.573(6) 2_554

_cod_database_fobs_code 1560930
